data_4301618
loop_
_publ_author_name
'Martin G. O'Toole'
'Brian Bennett'
'Mark S. Mashuta'
'Craig A. Grapperhaus'

_publ_contact_author_address
;
Department of Chemistry
University of Louisville
2320 So. Brook St.
Louisville
KY 40292
USA
;
_publ_contact_author_email craig.grapperhaus@louisville.edu
_publ_contact_author_fax 502-852-8149
_publ_contact_author_name 'Craig A. Grapperhaus'
_publ_contact_author_phone 502-852-5932
_publ_section_title
;
Substrate Binding Preferences and pKa Determinations of a Nitrile Hydratase
Model Complex: Variable Solvent Coordination to [(bmmp-TASN)Fe]OTf
;
_journal_name_full 'Inorganic Chemistry'
_journal_page_first 2300
_journal_page_last 2308
_journal_paper_doi 10.1021/ic802180d
_journal_volume 48
_journal_year 2009
_chemical_formula_moiety
;
C28 H57 Fe2 N4 O S6, C F3 O3 S, 0.75(C H4 O) 
;
_chemical_formula_sum 'C29.75 H60 F3 Fe2 N4 O4.75 S7'
_chemical_formula_weight 942.94
_chemical_name_common
; 
 
[((N,N'-4,7-bis-(2'-methyl-2'-mercatopropyl)
-1-thia-4,7-diazacyclononane)Fe)2OH]OTf 
;
_chemical_name_systematic
; 
 
[((N,N'-4,7-bis-(2'-methyl-2'-mercatopropyl)
-1-thia-4,7-diazacyclononane)Fe)2OH]OTf 
;
_space_group_IT_number 9
_symmetry_cell_setting monoclinic
_symmetry_space_group_name_Hall 'I -2ya'
_symmetry_space_group_name_H-M 'I 1 a 1'
_atom_sites_solution_hydrogens geom
_atom_sites_solution_primary direct
_atom_sites_solution_secondary difmap
_audit_creation_date Aug_13_2008
_audit_creation_method SHELXL-97
_audit_update_record
;
Aug_22_2008 text added by Mark S. Mashuta
Sept_11_2008 text added by Mark S. Mashuta
;
_cell_angle_alpha 90.00
_cell_angle_beta 95.172(5)
_cell_angle_gamma 90.00
_cell_formula_units_Z 4
_cell_length_a 15.472(6)
_cell_length_b 10.629(4)
_cell_length_c 25.894(13)
_cell_measurement_reflns_used 6779
_cell_measurement_temperature 100(2)
_cell_measurement_theta_max 28.11
_cell_measurement_theta_min 2.64
_cell_volume 4241(3)
_computing_cell_refinement 'SAINT 6.36 (Bruker, 2002)'
_computing_data_collection 'SMART 5.628 (Bruker, 2002)'
_computing_data_reduction 'SAINT 6.36 (Bruker, 2002)'
_computing_molecular_graphics 'SHELXTL 6.14 (Bruker, 2001)'
_computing_publication_material 'SHELXTL 6.14 (Bruker, 2001)'
_computing_structure_refinement 'SHELXL-97 (Sheldrick, 1997)'
_computing_structure_solution 'SHELXS-90 (Sheldrick, 1990)'
_diffrn_ambient_temperature 100(2)
_diffrn_measured_fraction_theta_full 0.957
_diffrn_measured_fraction_theta_max 0.957
_diffrn_measurement_device_type 'Bruker SMART APEX'
_diffrn_measurement_method \w-scans
_diffrn_radiation_monochromator graphite
_diffrn_radiation_source 'normal-focus sealed tube'
_diffrn_radiation_type MoK\a
_diffrn_radiation_wavelength 0.71073
_diffrn_reflns_av_R_equivalents 0.0273
_diffrn_reflns_av_sigmaI/netI 0.0504
_diffrn_reflns_limit_h_max 20
_diffrn_reflns_limit_h_min -20
_diffrn_reflns_limit_k_max 13
_diffrn_reflns_limit_k_min -14
_diffrn_reflns_limit_l_max 33
_diffrn_reflns_limit_l_min -33
_diffrn_reflns_number 18021
_diffrn_reflns_theta_full 28.14
_diffrn_reflns_theta_max 28.14
_diffrn_reflns_theta_min 2.64
_diffrn_standards_decay_% <0.1
_diffrn_standards_interval_count 0
_diffrn_standards_interval_time 0
_diffrn_standards_number 0
_exptl_absorpt_coefficient_mu 1.082
_exptl_absorpt_correction_T_max 0.947
_exptl_absorpt_correction_T_min 0.744
_exptl_absorpt_correction_type multi-scan
_exptl_absorpt_process_details
;
Absorption correction was based upon symmetry equivalent and
repeated intensity measurements using the program SADABS
(Sheldrick, 2001).
;
_exptl_crystal_colour dark-purple
_exptl_crystal_density_diffrn 1.477
_exptl_crystal_density_meas ?
_exptl_crystal_density_method .
_exptl_crystal_description trapezoid-prism
_exptl_crystal_F_000 1982
_exptl_crystal_size_max 0.29
_exptl_crystal_size_mid 0.22
_exptl_crystal_size_min 0.05
_refine_diff_density_max 1.092
_refine_diff_density_min -0.326
_refine_diff_density_rms 0.087
_refine_ls_abs_structure_details 'Flack H D (1983), Acta Cryst. A39, 876-881'
_refine_ls_abs_structure_Flack 0.030(12)
_refine_ls_extinction_method none
_refine_ls_goodness_of_fit_ref 1.08
_refine_ls_hydrogen_treatment mixed
_refine_ls_matrix_type full
_refine_ls_number_parameters 468
_refine_ls_number_reflns 9283
_refine_ls_number_restraints 4
_refine_ls_restrained_S_all 1.09
_refine_ls_R_factor_all 0.0420
_refine_ls_R_factor_gt 0.0388
_refine_ls_shift/su_max 0.00
_refine_ls_shift/su_mean 0.00
_refine_ls_structure_factor_coef Fsqd
_refine_ls_weighting_details 'calc w=1/[\s^2^(Fo^2^)+(0.0472P)^2^+1.9716P] where P=(Fo^2^+2Fc^2^)/3'
_refine_ls_weighting_scheme calc
_refine_ls_wR_factor_gt 0.0965
_refine_ls_wR_factor_ref 0.0994
_reflns_number_gt 8773
_reflns_number_total 9283
_reflns_threshold_expression I>2\s(I)
_cod_data_source_file ic802180d_si_002.cif
_cod_data_source_block 1
_cod_depositor_comments
;
The following automatic conversions were performed:
'_symmetry_cell_setting' value 'Monoclinic' changed to 'monoclinic'
according to '/home/saulius/struct/CIF-dictionaries/cif_core.dic'
dictionary named 'cif_core.dic' version 2.4.1 from 2010-06-29.

Automatic conversion script
Id: cif_fix_enum 1527 2010-12-29 10:47:43Z saulius 
;
_cod_original_sg_symbol_H-M 'I a'
_cod_database_code 4301618

loop_
_symmetry_equiv_pos_as_xyz
'x, y, z'
'x+1/2, -y, z'
'x+1/2, y+1/2, z+1/2'
'x+1, -y+1/2, z+1/2'

loop_
_atom_site_label
_atom_site_type_symbol
_atom_site_fract_x
_atom_site_fract_y
_atom_site_fract_z
_atom_site_U_iso_or_equiv
_atom_site_adp_type
_atom_site_occupancy
_atom_site_symmetry_multiplicity
_atom_site_calc_flag
_atom_site_refinement_flags
_atom_site_disorder_assembly
_atom_site_disorder_group
Fe1 Fe 0.13744(3) 0.36376(4) 0.388474(18) 0.01442(10) Uani 1 1 d . . .
Fe2 Fe 0.17301(3) 0.15566(4) 0.264708(19) 0.01481(10) Uani 1 1 d . . .
S1 S 0.13790(5) 0.56384(8) 0.35462(3) 0.01853(17) Uani 1 1 d . . .
S2 S -0.00957(5) 0.32908(8) 0.39520(3) 0.01758(17) Uani 1 1 d . . .
S3 S 0.30198(5) 0.35243(8) 0.39740(3) 0.01827(17) Uani 1 1 d . . .
S4 S 0.03611(6) 0.17506(8) 0.22044(3) 0.01953(17) Uani 1 1 d . . .
S5 S 0.16590(6) -0.04500(8) 0.29688(3) 0.01946(18) Uani 1 1 d . . .
S6 S 0.33159(5) 0.18395(8) 0.29983(3) 0.01890(17) Uani 1 1 d . . .
O1 O 0.14036(15) 0.2583(2) 0.32461(10) 0.0178(5) Uani 1 1 d D . .
H1O H 0.0863(13) 0.256(5) 0.3176(18) 0.040(14) Uiso 1 1 d D . .
N1 N 0.16329(18) 0.4651(3) 0.46515(11) 0.0163(6) Uani 1 1 d . . .
N2 N 0.15556(18) 0.2006(3) 0.44326(11) 0.0173(6) Uani 1 1 d . . .
N3 N 0.2058(2) 0.3224(3) 0.21703(12) 0.0183(6) Uani 1 1 d . . .
N4 N 0.23733(19) 0.0612(3) 0.20008(11) 0.0170(6) Uani 1 1 d . . .
C1 C 0.1232(2) 0.6637(3) 0.41164(14) 0.0179(7) Uani 1 1 d . . .
C2 C 0.1100(2) 0.5816(3) 0.45863(13) 0.0181(7) Uani 1 1 d . . .
H2A H 0.1219 0.6336 0.4902 0.022 Uiso 1 1 calc R . .
H2B H 0.0480 0.5570 0.4567 0.022 Uiso 1 1 calc R . .
C3 C 0.1241(2) 0.3802(3) 0.50224(14) 0.0183(7) Uani 1 1 d . . .
H3A H 0.0602 0.3806 0.4949 0.022 Uiso 1 1 calc R . .
H3B H 0.1381 0.4116 0.5380 0.022 Uiso 1 1 calc R . .
C4 C 0.1579(2) 0.2454(3) 0.49817(13) 0.0175(7) Uani 1 1 d . . .
H4A H 0.2184 0.2414 0.5142 0.021 Uiso 1 1 calc R . .
H4B H 0.1223 0.1885 0.5178 0.021 Uiso 1 1 calc R . .
C5 C 0.2563(2) 0.4895(3) 0.48297(13) 0.0193(7) Uani 1 1 d . . .
H5A H 0.2754 0.4267 0.5098 0.023 Uiso 1 1 calc R . .
H5B H 0.2607 0.5736 0.4995 0.023 Uiso 1 1 calc R . .
C6 C 0.3183(2) 0.4849(3) 0.44061(13) 0.0194(7) Uani 1 1 d . . .
H6A H 0.3785 0.4824 0.4571 0.023 Uiso 1 1 calc R . .
H6B H 0.3117 0.5632 0.4200 0.023 Uiso 1 1 calc R . .
C7 C 0.0819(2) 0.1131(3) 0.42860(14) 0.0186(7) Uani 1 1 d . . .
H7A H 0.0833 0.0456 0.4550 0.022 Uiso 1 1 calc R . .
H7B H 0.0924 0.0731 0.3952 0.022 Uiso 1 1 calc R . .
C8 C -0.0102(2) 0.1687(3) 0.42298(15) 0.0199(7) Uani 1 1 d . . .
C9 C 0.2371(2) 0.1320(3) 0.43520(14) 0.0185(7) Uani 1 1 d . . .
H9A H 0.2310 0.0926 0.4004 0.022 Uiso 1 1 calc R . .
H9B H 0.2453 0.0638 0.4612 0.022 Uiso 1 1 calc R . .
C10 C 0.3177(2) 0.2157(3) 0.43949(14) 0.0197(7) Uani 1 1 d . . .
H10A H 0.3682 0.1667 0.4297 0.024 Uiso 1 1 calc R . .
H10B H 0.3303 0.2438 0.4758 0.024 Uiso 1 1 calc R . .
C11 C 0.0397(2) 0.3349(3) 0.19344(15) 0.0220(7) Uani 1 1 d . . .
C12 C 0.1258(2) 0.4008(3) 0.21136(14) 0.0213(7) Uani 1 1 d . . .
H12A H 0.1349 0.4689 0.1864 0.026 Uiso 1 1 calc R . .
H12B H 0.1191 0.4411 0.2452 0.026 Uiso 1 1 calc R . .
C13 C 0.2363(2) 0.2800(3) 0.16679(13) 0.0213(7) Uani 1 1 d . . .
H13A H 0.3001 0.2907 0.1682 0.026 Uiso 1 1 calc R . .
H13B H 0.2098 0.3340 0.1385 0.026 Uiso 1 1 calc R . .
C14 C 0.2139(3) 0.1438(3) 0.15444(14) 0.0211(8) Uani 1 1 d . . .
H14A H 0.1509 0.1367 0.1441 0.025 Uiso 1 1 calc R . .
H14B H 0.2454 0.1156 0.1249 0.025 Uiso 1 1 calc R . .
C15 C 0.1908(2) -0.0608(3) 0.19220(14) 0.0196(7) Uani 1 1 d . . .
H15A H 0.2206 -0.1104 0.1667 0.024 Uiso 1 1 calc R . .
H15B H 0.1315 -0.0428 0.1763 0.024 Uiso 1 1 calc R . .
C16 C 0.1829(2) -0.1436(3) 0.23983(14) 0.0187(7) Uani 1 1 d . . .
C17 C 0.3338(2) 0.0471(3) 0.20739(14) 0.0206(7) Uani 1 1 d . . .
H17A H 0.3605 0.1138 0.1874 0.025 Uiso 1 1 calc R . .
H17B H 0.3497 -0.0349 0.1928 0.025 Uiso 1 1 calc R . .
C18 C 0.3722(2) 0.0542(3) 0.26354(14) 0.0207(7) Uani 1 1 d . . .
H18A H 0.4360 0.0620 0.2641 0.025 Uiso 1 1 calc R . .
H18B H 0.3596 -0.0255 0.2811 0.025 Uiso 1 1 calc R . .
C19 C 0.2751(2) 0.3980(3) 0.24647(15) 0.0213(7) Uani 1 1 d . . .
H19A H 0.2514 0.4338 0.2775 0.026 Uiso 1 1 calc R . .
H19B H 0.2908 0.4691 0.2245 0.026 Uiso 1 1 calc R . .
C20 C 0.3577(2) 0.3241(3) 0.26385(15) 0.0227(8) Uani 1 1 d . . .
H20A H 0.3978 0.3782 0.2860 0.027 Uiso 1 1 calc R . .
H20B H 0.3874 0.2993 0.2331 0.027 Uiso 1 1 calc R . .
C21 C 0.1973(2) 0.7583(3) 0.42083(15) 0.0211(7) Uani 1 1 d . . .
H21A H 0.1858 0.8143 0.4495 0.032 Uiso 1 1 calc R . .
H21B H 0.2017 0.8081 0.3893 0.032 Uiso 1 1 calc R . .
H21C H 0.2519 0.7132 0.4296 0.032 Uiso 1 1 calc R . .
C22 C 0.0386(2) 0.7397(3) 0.39959(16) 0.0235(8) Uani 1 1 d . . .
H22A H 0.0281 0.7917 0.4296 0.035 Uiso 1 1 calc R . .
H22B H -0.0101 0.6817 0.3920 0.035 Uiso 1 1 calc R . .
H22C H 0.0443 0.7940 0.3695 0.035 Uiso 1 1 calc R . .
C23 C -0.0530(2) 0.1700(4) 0.47437(15) 0.0244(8) Uani 1 1 d . . .
H23A H -0.0557 0.0840 0.4878 0.037 Uiso 1 1 calc R . .
H23B H -0.1118 0.2042 0.4684 0.037 Uiso 1 1 calc R . .
H23C H -0.0187 0.2225 0.4997 0.037 Uiso 1 1 calc R . .
C24 C -0.0645(2) 0.0858(4) 0.38422(17) 0.0284(8) Uani 1 1 d . . .
H24A H -0.0414 0.0910 0.3503 0.043 Uiso 1 1 calc R . .
H24B H -0.1249 0.1149 0.3812 0.043 Uiso 1 1 calc R . .
H24C H -0.0621 -0.0016 0.3963 0.043 Uiso 1 1 calc R . .
C25 C -0.0328(3) 0.4132(4) 0.21413(17) 0.0290(8) Uani 1 1 d . . .
H25A H -0.0260 0.4127 0.2521 0.044 Uiso 1 1 calc R . .
H25B H -0.0892 0.3771 0.2019 0.044 Uiso 1 1 calc R . .
H25C H -0.0295 0.4999 0.2016 0.044 Uiso 1 1 calc R . .
C26 C 0.0216(3) 0.3285(4) 0.13348(16) 0.0314(9) Uani 1 1 d . . .
H26A H 0.0236 0.4135 0.1190 0.047 Uiso 1 1 calc R . .
H26B H -0.0359 0.2920 0.1244 0.047 Uiso 1 1 calc R . .
H26C H 0.0658 0.2760 0.1192 0.047 Uiso 1 1 calc R . .
C27 C 0.2599(3) -0.2328(3) 0.25193(16) 0.0243(8) Uani 1 1 d . . .
H27A H 0.2643 -0.2901 0.2226 0.036 Uiso 1 1 calc R . .
H27B H 0.2511 -0.2817 0.2831 0.036 Uiso 1 1 calc R . .
H27C H 0.3135 -0.1837 0.2578 0.036 Uiso 1 1 calc R . .
C28 C 0.1009(2) -0.2247(4) 0.22838(15) 0.0244(8) Uani 1 1 d . . .
H28A H 0.0504 -0.1699 0.2207 0.037 Uiso 1 1 calc R . .
H28B H 0.0921 -0.2768 0.2587 0.037 Uiso 1 1 calc R . .
H28C H 0.1079 -0.2790 0.1985 0.037 Uiso 1 1 calc R . .
C29 C 0.4866(3) 0.1219(5) 0.08291(16) 0.0358(10) Uani 1 1 d . . .
S7 S 0.43715(7) 0.27854(10) 0.08360(4) 0.0299(2) Uani 1 1 d . . .
O2 O 0.34765(19) 0.2496(3) 0.06961(12) 0.0392(7) Uani 1 1 d . . .
O3 O 0.4804(3) 0.3423(4) 0.04385(17) 0.0577(10) Uani 1 1 d . . .
O4 O 0.4562(2) 0.3178(3) 0.13602(13) 0.0452(9) Uani 1 1 d . . .
F1 F 0.57397(18) 0.1303(3) 0.08790(11) 0.0529(8) Uani 1 1 d . . .
F2 F 0.46382(18) 0.0611(3) 0.03849(11) 0.0505(7) Uani 1 1 d . . .
F3 F 0.4646(2) 0.0510(3) 0.12166(12) 0.0572(9) Uani 1 1 d . . .
C30 C 0.7130(5) 0.3897(7) 0.0768(3) 0.0559(11) Uani 0.75 1 d PD . .
H30A H 0.7667 0.4388 0.0779 0.084 Uiso 0.75 1 calc PR . .
H30B H 0.7228 0.3061 0.0625 0.084 Uiso 0.75 1 calc PR . .
H30C H 0.6952 0.3810 0.1120 0.084 Uiso 0.75 1 calc PR . .
O30 O 0.6482(3) 0.4507(5) 0.0459(2) 0.0559(11) Uani 0.75 1 d PD . .
H30 H 0.6050 0.4030 0.0407 0.084 Uiso 0.75 1 calc PR . .

loop_
_atom_site_aniso_label
_atom_site_aniso_U_11
_atom_site_aniso_U_22
_atom_site_aniso_U_33
_atom_site_aniso_U_23
_atom_site_aniso_U_13
_atom_site_aniso_U_12
Fe1 0.0133(2) 0.0156(2) 0.0147(2) -0.00026(17) 0.00319(17) 0.00047(18)
Fe2 0.0159(2) 0.0143(2) 0.0147(2) 0.00014(18) 0.00435(18) 0.00041(18)
S1 0.0211(4) 0.0178(4) 0.0170(4) 0.0019(3) 0.0035(3) -0.0003(3)
S2 0.0138(4) 0.0180(4) 0.0211(4) 0.0003(3) 0.0028(3) 0.0005(3)
S3 0.0148(4) 0.0198(4) 0.0208(4) -0.0012(3) 0.0046(3) 0.0008(3)
S4 0.0185(4) 0.0184(4) 0.0216(4) 0.0006(3) 0.0011(3) 0.0003(3)
S5 0.0246(4) 0.0161(4) 0.0182(4) 0.0016(3) 0.0048(3) -0.0001(3)
S6 0.0171(4) 0.0200(4) 0.0201(4) -0.0021(3) 0.0044(3) -0.0003(3)
O1 0.0132(12) 0.0207(12) 0.0197(11) -0.0027(9) 0.0029(10) 0.0027(10)
N1 0.0146(13) 0.0169(14) 0.0174(14) 0.0003(11) 0.0016(11) 0.0008(11)
N2 0.0154(14) 0.0161(14) 0.0211(15) -0.0010(11) 0.0053(11) -0.0013(11)
N3 0.0187(15) 0.0159(14) 0.0212(15) 0.0006(11) 0.0067(12) 0.0009(11)
N4 0.0196(14) 0.0152(14) 0.0165(14) 0.0008(10) 0.0023(11) 0.0024(11)
C1 0.0192(17) 0.0157(16) 0.0193(18) -0.0007(13) 0.0039(14) -0.0003(13)
C2 0.0199(16) 0.0176(16) 0.0175(17) -0.0018(13) 0.0057(13) 0.0031(13)
C3 0.0204(17) 0.0194(17) 0.0156(16) 0.0003(13) 0.0038(13) -0.0014(13)
C4 0.0156(15) 0.0169(16) 0.0198(16) 0.0027(13) 0.0015(13) -0.0008(12)
C5 0.0186(16) 0.0186(17) 0.0208(17) -0.0044(13) 0.0025(13) -0.0026(13)
C6 0.0189(16) 0.0204(17) 0.0191(16) -0.0020(13) 0.0040(13) -0.0012(13)
C7 0.0156(16) 0.0154(16) 0.0249(18) 0.0003(13) 0.0028(14) 0.0003(13)
C8 0.0141(16) 0.0144(16) 0.032(2) 0.0001(14) 0.0040(14) -0.0038(12)
C9 0.0140(16) 0.0157(16) 0.0261(18) 0.0008(13) 0.0040(14) 0.0027(12)
C10 0.0122(15) 0.0218(18) 0.0251(18) 0.0026(14) 0.0023(13) 0.0029(13)
C11 0.0205(18) 0.0159(17) 0.030(2) 0.0004(14) 0.0039(15) 0.0042(13)
C12 0.0262(19) 0.0143(16) 0.0248(18) 0.0018(13) 0.0095(15) 0.0029(14)
C13 0.0276(19) 0.0211(18) 0.0164(16) 0.0035(13) 0.0091(14) 0.0051(14)
C14 0.028(2) 0.0237(19) 0.0130(16) 0.0019(13) 0.0085(14) 0.0036(14)
C15 0.0226(17) 0.0179(17) 0.0189(17) -0.0028(13) 0.0052(14) 0.0032(14)
C16 0.0219(18) 0.0144(17) 0.0199(18) -0.0006(12) 0.0022(14) 0.0031(13)
C17 0.0193(17) 0.0207(18) 0.0231(18) -0.0039(14) 0.0097(14) 0.0013(13)
C18 0.0187(17) 0.0185(17) 0.0255(18) -0.0012(13) 0.0059(14) 0.0075(13)
C19 0.0222(17) 0.0127(16) 0.0306(19) -0.0032(14) 0.0106(15) -0.0002(13)
C20 0.0180(17) 0.0238(19) 0.0272(19) 0.0010(15) 0.0067(15) -0.0032(14)
C21 0.0199(18) 0.0169(17) 0.0258(18) -0.0007(13) -0.0008(15) -0.0021(13)
C22 0.0181(17) 0.0215(18) 0.031(2) 0.0023(15) 0.0013(15) 0.0062(14)
C23 0.0185(18) 0.027(2) 0.028(2) 0.0034(15) 0.0077(15) -0.0025(14)
C24 0.0186(18) 0.024(2) 0.042(2) -0.0024(17) -0.0002(16) -0.0060(15)
C25 0.027(2) 0.0232(19) 0.037(2) 0.0055(16) 0.0037(17) 0.0089(16)
C26 0.033(2) 0.033(2) 0.028(2) 0.0067(16) -0.0003(17) 0.0085(17)
C27 0.0272(19) 0.0168(17) 0.029(2) 0.0004(14) 0.0051(16) 0.0056(15)
C28 0.0231(18) 0.0220(19) 0.028(2) -0.0039(15) 0.0032(16) -0.0014(15)
C29 0.035(2) 0.052(3) 0.022(2) -0.0039(18) 0.0091(17) -0.003(2)
S7 0.0264(5) 0.0386(6) 0.0239(5) 0.0016(4) -0.0016(4) -0.0031(4)
O2 0.0280(16) 0.058(2) 0.0304(16) -0.0052(14) -0.0014(13) 0.0008(14)
O3 0.050(2) 0.059(2) 0.064(3) 0.0197(19) 0.0054(19) -0.0072(18)
O4 0.047(2) 0.048(2) 0.0372(18) -0.0138(15) -0.0139(15) 0.0120(15)
F1 0.0337(15) 0.095(3) 0.0285(14) -0.0060(14) -0.0029(11) 0.0192(15)
F2 0.0423(16) 0.069(2) 0.0415(16) -0.0187(14) 0.0089(13) 0.0028(14)
F3 0.074(2) 0.0493(18) 0.0525(18) 0.0124(14) 0.0270(16) 0.0125(16)
C30 0.046(2) 0.048(2) 0.075(3) 0.023(2) 0.008(2) -0.0025(18)
O30 0.046(2) 0.048(2) 0.075(3) 0.023(2) 0.008(2) -0.0025(18)

loop_
_atom_type_symbol
_atom_type_description
_atom_type_scat_dispersion_real
_atom_type_scat_dispersion_imag
_atom_type_scat_source
C C 0.0033 0.0016 'International Tables Vol C Tables 4.2.6.8 and 6.1.1.4'
H H 0.0000 0.0000 'International Tables Vol C Tables 4.2.6.8 and 6.1.1.4'
N N 0.0061 0.0033 'International Tables Vol C Tables 4.2.6.8 and 6.1.1.4'
O O 0.0106 0.0060 'International Tables Vol C Tables 4.2.6.8 and 6.1.1.4'
F F 0.0171 0.0103 'International Tables Vol C Tables 4.2.6.8 and 6.1.1.4'
S S 0.1246 0.1234 'International Tables Vol C Tables 4.2.6.8 and 6.1.1.4'
Fe Fe 0.3463 0.8444 'International Tables Vol C Tables 4.2.6.8 and 6.1.1.4'

loop_
_geom_angle_atom_site_label_1
_geom_angle_atom_site_label_2
_geom_angle_atom_site_label_3
_geom_angle
_geom_angle_site_symmetry_1
_geom_angle_site_symmetry_3
_geom_angle_publ_flag
O1 Fe1 N2 94.52(11) . . no
O1 Fe1 N1 167.48(10) . . no
N2 Fe1 N1 79.10(11) . . no
O1 Fe1 S1 101.63(8) . . no
N2 Fe1 S1 162.11(8) . . no
N1 Fe1 S1 83.56(8) . . no
O1 Fe1 S2 93.91(8) . . no
N2 Fe1 S2 84.11(8) . . no
N1 Fe1 S2 96.11(8) . . no
S1 Fe1 S2 102.22(4) . . no
O1 Fe1 S3 87.22(7) . . no
N2 Fe1 S3 80.71(8) . . no
N1 Fe1 S3 81.15(7) . . no
S1 Fe1 S3 92.35(3) . . no
S2 Fe1 S3 164.82(4) . . no
O1 Fe2 N3 94.66(11) . . no
O1 Fe2 N4 167.73(11) . . no
N3 Fe2 N4 78.86(11) . . no
O1 Fe2 S5 101.65(8) . . no
N3 Fe2 S5 162.53(8) . . no
N4 Fe2 S5 83.95(8) . . no
O1 Fe2 S4 92.95(8) . . no
N3 Fe2 S4 84.26(9) . . no
N4 Fe2 S4 96.71(8) . . no
S5 Fe2 S4 100.95(4) . . no
O1 Fe2 S6 87.78(8) . . no
N3 Fe2 S6 81.10(8) . . no
N4 Fe2 S6 80.96(8) . . no
S5 Fe2 S6 93.21(3) . . no
S4 Fe2 S6 165.36(4) . . no
C1 S1 Fe1 102.80(12) . . no
C8 S2 Fe1 102.38(11) . . no
C6 S3 C10 104.38(18) . . no
C6 S3 Fe1 95.89(12) . . no
C10 S3 Fe1 99.88(11) . . no
C11 S4 Fe2 102.25(13) . . no
C16 S5 Fe2 102.80(12) . . no
C18 S6 C20 104.71(17) . . no
C18 S6 Fe2 95.31(12) . . no
C20 S6 Fe2 99.46(12) . . no
Fe2 O1 Fe1 166.71(14) . . no
Fe2 O1 H1O 98(3) . . no
Fe1 O1 H1O 96(3) . . no
C3 N1 C2 108.9(3) . . no
C3 N1 C5 110.1(3) . . no
C2 N1 C5 113.5(3) . . no
C3 N1 Fe1 103.2(2) . . no
C2 N1 Fe1 104.1(2) . . no
C5 N1 Fe1 116.29(19) . . no
C9 N2 C7 107.3(3) . . no
C9 N2 C4 109.9(3) . . no
C7 N2 C4 113.1(3) . . no
C9 N2 Fe1 110.5(2) . . no
C7 N2 Fe1 105.8(2) . . no
C4 N2 Fe1 110.2(2) . . no
C12 N3 C13 114.1(3) . . no
C12 N3 C19 107.6(3) . . no
C13 N3 C19 109.8(3) . . no
C12 N3 Fe2 105.6(2) . . no
C13 N3 Fe2 110.2(2) . . no
C19 N3 Fe2 109.4(2) . . no
C14 N4 C15 108.9(3) . . no
C14 N4 C17 109.2(3) . . no
C15 N4 C17 113.3(3) . . no
C14 N4 Fe2 103.5(2) . . no
C15 N4 Fe2 104.4(2) . . no
C17 N4 Fe2 116.9(2) . . no
C2 C1 C21 113.9(3) . . no
C2 C1 C22 106.8(3) . . no
C21 C1 C22 107.3(3) . . no
C2 C1 S1 110.1(2) . . no
C21 C1 S1 110.9(2) . . no
C22 C1 S1 107.6(2) . . no
N1 C2 C1 116.9(3) . . no
N1 C2 H2A 108.1 . . no
C1 C2 H2A 108.1 . . no
N1 C2 H2B 108.1 . . no
C1 C2 H2B 108.1 . . no
H2A C2 H2B 107.3 . . no
N1 C3 C4 111.2(3) . . no
N1 C3 H3A 109.4 . . no
C4 C3 H3A 109.4 . . no
N1 C3 H3B 109.4 . . no
C4 C3 H3B 109.4 . . no
H3A C3 H3B 108.0 . . no
N2 C4 C3 112.6(3) . . no
N2 C4 H4A 109.1 . . no
C3 C4 H4A 109.1 . . no
N2 C4 H4B 109.1 . . no
C3 C4 H4B 109.1 . . no
H4A C4 H4B 107.8 . . no
N1 C5 C6 115.1(3) . . no
N1 C5 H5A 108.5 . . no
C6 C5 H5A 108.5 . . no
N1 C5 H5B 108.5 . . no
C6 C5 H5B 108.5 . . no
H5A C5 H5B 107.5 . . no
C5 C6 S3 114.3(2) . . no
C5 C6 H6A 108.7 . . no
S3 C6 H6A 108.7 . . no
C5 C6 H6B 108.7 . . no
S3 C6 H6B 108.7 . . no
H6A C6 H6B 107.6 . . no
N2 C7 C8 117.7(3) . . no
N2 C7 H7A 107.9 . . no
C8 C7 H7A 107.9 . . no
N2 C7 H7B 107.9 . . no
C8 C7 H7B 107.9 . . no
H7A C7 H7B 107.2 . . no
C24 C8 C7 106.9(3) . . no
C24 C8 C23 108.6(3) . . no
C7 C8 C23 112.9(3) . . no
C24 C8 S2 107.3(3) . . no
C7 C8 S2 110.7(2) . . no
C23 C8 S2 110.2(2) . . no
N2 C9 C10 113.7(3) . . no
N2 C9 H9A 108.8 . . no
C10 C9 H9A 108.8 . . no
N2 C9 H9B 108.8 . . no
C10 C9 H9B 108.8 . . no
H9A C9 H9B 107.7 . . no
C9 C10 S3 110.9(2) . . no
C9 C10 H10A 109.5 . . no
S3 C10 H10A 109.5 . . no
C9 C10 H10B 109.5 . . no
S3 C10 H10B 109.5 . . no
H10A C10 H10B 108.0 . . no
C25 C11 C12 106.8(3) . . no
C25 C11 C26 107.6(3) . . no
C12 C11 C26 113.2(3) . . no
C25 C11 S4 108.7(3) . . no
C12 C11 S4 111.1(3) . . no
C26 C11 S4 109.3(3) . . no
N3 C12 C11 117.7(3) . . no
N3 C12 H12A 107.9 . . no
C11 C12 H12A 107.9 . . no
N3 C12 H12B 107.9 . . no
C11 C12 H12B 107.9 . . no
H12A C12 H12B 107.2 . . no
N3 C13 C14 112.8(3) . . no
N3 C13 H13A 109.0 . . no
C14 C13 H13A 109.0 . . no
N3 C13 H13B 109.0 . . no
C14 C13 H13B 109.0 . . no
H13A C13 H13B 107.8 . . no
N4 C14 C13 111.1(3) . . no
N4 C14 H14A 109.4 . . no
C13 C14 H14A 109.4 . . no
N4 C14 H14B 109.4 . . no
C13 C14 H14B 109.4 . . no
H14A C14 H14B 108.0 . . no
N4 C15 C16 117.6(3) . . no
N4 C15 H15A 107.9 . . no
C16 C15 H15A 107.9 . . no
N4 C15 H15B 107.9 . . no
C16 C15 H15B 107.9 . . no
H15A C15 H15B 107.2 . . no
C15 C16 C27 113.8(3) . . no
C15 C16 C28 107.0(3) . . no
C27 C16 C28 107.7(3) . . no
C15 C16 S5 110.3(2) . . no
C27 C16 S5 110.5(3) . . no
C28 C16 S5 107.3(2) . . no
N4 C17 C18 114.5(3) . . no
N4 C17 H17A 108.6 . . no
C18 C17 H17A 108.6 . . no
N4 C17 H17B 108.6 . . no
C18 C17 H17B 108.6 . . no
H17A C17 H17B 107.6 . . no
C17 C18 S6 114.2(2) . . no
C17 C18 H18A 108.7 . . no
S6 C18 H18A 108.7 . . no
C17 C18 H18B 108.7 . . no
S6 C18 H18B 108.7 . . no
H18A C18 H18B 107.6 . . no
N3 C19 C20 114.6(3) . . no
N3 C19 H19A 108.6 . . no
C20 C19 H19A 108.6 . . no
N3 C19 H19B 108.6 . . no
C20 C19 H19B 108.6 . . no
H19A C19 H19B 107.6 . . no
C19 C20 S6 110.6(2) . . no
C19 C20 H20A 109.5 . . no
S6 C20 H20A 109.5 . . no
C19 C20 H20B 109.5 . . no
S6 C20 H20B 109.5 . . no
H20A C20 H20B 108.1 . . no
C1 C21 H21A 109.5 . . no
C1 C21 H21B 109.5 . . no
H21A C21 H21B 109.5 . . no
C1 C21 H21C 109.5 . . no
H21A C21 H21C 109.5 . . no
H21B C21 H21C 109.5 . . no
C1 C22 H22A 109.5 . . no
C1 C22 H22B 109.5 . . no
H22A C22 H22B 109.5 . . no
C1 C22 H22C 109.5 . . no
H22A C22 H22C 109.5 . . no
H22B C22 H22C 109.5 . . no
C8 C23 H23A 109.5 . . no
C8 C23 H23B 109.5 . . no
H23A C23 H23B 109.5 . . no
C8 C23 H23C 109.5 . . no
H23A C23 H23C 109.5 . . no
H23B C23 H23C 109.5 . . no
C8 C24 H24A 109.5 . . no
C8 C24 H24B 109.5 . . no
H24A C24 H24B 109.5 . . no
C8 C24 H24C 109.5 . . no
H24A C24 H24C 109.5 . . no
H24B C24 H24C 109.5 . . no
C11 C25 H25A 109.5 . . no
C11 C25 H25B 109.5 . . no
H25A C25 H25B 109.5 . . no
C11 C25 H25C 109.5 . . no
H25A C25 H25C 109.5 . . no
H25B C25 H25C 109.5 . . no
C11 C26 H26A 109.5 . . no
C11 C26 H26B 109.5 . . no
H26A C26 H26B 109.5 . . no
C11 C26 H26C 109.5 . . no
H26A C26 H26C 109.5 . . no
H26B C26 H26C 109.5 . . no
C16 C27 H27A 109.5 . . no
C16 C27 H27B 109.5 . . no
H27A C27 H27B 109.5 . . no
C16 C27 H27C 109.5 . . no
H27A C27 H27C 109.5 . . no
H27B C27 H27C 109.5 . . no
C16 C28 H28A 109.5 . . no
C16 C28 H28B 109.5 . . no
H28A C28 H28B 109.5 . . no
C16 C28 H28C 109.5 . . no
H28A C28 H28C 109.5 . . no
H28B C28 H28C 109.5 . . no
F3 C29 F2 108.1(4) . . no
F3 C29 F1 106.8(4) . . no
F2 C29 F1 107.3(3) . . no
F3 C29 S7 111.9(3) . . no
F2 C29 S7 111.7(3) . . no
F1 C29 S7 110.8(3) . . no
O4 S7 O2 114.5(2) . . no
O4 S7 O3 118.2(2) . . no
O2 S7 O3 114.8(2) . . no
O4 S7 C29 103.0(2) . . no
O2 S7 C29 101.4(2) . . no
O3 S7 C29 101.4(2) . . no
O30 C30 H30A 109.5 . . no
O30 C30 H30B 109.5 . . no
H30A C30 H30B 109.5 . . no
O30 C30 H30C 109.5 . . no
H30A C30 H30C 109.5 . . no
H30B C30 H30C 109.5 . . no
C30 O30 H30 109.5 . . no

loop_
_geom_bond_atom_site_label_1
_geom_bond_atom_site_label_2
_geom_bond_distance
_geom_bond_site_symmetry_2
_geom_bond_publ_flag
Fe1 O1 2.002(3) . no
Fe1 N2 2.242(3) . no
Fe1 N1 2.263(3) . no
Fe1 S1 2.3004(12) . no
Fe1 S2 2.3262(13) . no
Fe1 S3 2.5385(14) . no
Fe2 O1 1.998(3) . no
Fe2 N3 2.244(3) . no
Fe2 N4 2.258(3) . no
Fe2 S5 2.2961(12) . no
Fe2 S4 2.3250(12) . no
Fe2 S6 2.5565(13) . no
S1 C1 1.849(4) . no
S2 C8 1.851(4) . no
S3 C6 1.802(4) . no
S3 C10 1.820(4) . no
S4 C11 1.840(4) . no
S5 C16 1.849(4) . no
S6 C18 1.813(3) . no
S6 C20 1.822(4) . no
O1 H1O 0.841(19) . no
N1 C3 1.487(4) . no
N1 C2 1.489(4) . no
N1 C5 1.494(4) . no
N2 C9 1.488(4) . no
N2 C7 1.494(4) . no
N2 C4 1.497(4) . no
N3 C12 1.489(4) . no
N3 C13 1.493(4) . no
N3 C19 1.493(5) . no
N4 C14 1.491(4) . no
N4 C15 1.488(4) . no
N4 C17 1.496(4) . no
C1 C2 1.526(5) . no
C1 C21 1.528(5) . no
C1 C22 1.545(5) . no
C2 H2A 0.9900 . no
C2 H2B 0.9900 . no
C3 C4 1.532(5) . no
C3 H3A 0.9900 . no
C3 H3B 0.9900 . no
C4 H4A 0.9900 . no
C4 H4B 0.9900 . no
C5 C6 1.521(5) . no
C5 H5A 0.9900 . no
C5 H5B 0.9900 . no
C6 H6A 0.9900 . no
C6 H6B 0.9900 . no
C7 C8 1.536(5) . no
C7 H7A 0.9900 . no
C7 H7B 0.9900 . no
C8 C24 1.529(5) . no
C8 C23 1.539(5) . no
C9 C10 1.529(5) . no
C9 H9A 0.9900 . no
C9 H9B 0.9900 . no
C10 H10A 0.9900 . no
C10 H10B 0.9900 . no
C11 C25 1.531(5) . no
C11 C12 1.539(5) . no
C11 C26 1.554(6) . no
C12 H12A 0.9900 . no
C12 H12B 0.9900 . no
C13 C14 1.516(5) . no
C13 H13A 0.9900 . no
C13 H13B 0.9900 . no
C14 H14A 0.9900 . no
C14 H14B 0.9900 . no
C15 C16 1.529(5) . no
C15 H15A 0.9900 . no
C15 H15B 0.9900 . no
C16 C27 1.533(5) . no
C16 C28 1.541(5) . no
C17 C18 1.522(5) . no
C17 H17A 0.9900 . no
C17 H17B 0.9900 . no
C18 H18A 0.9900 . no
C18 H18B 0.9900 . no
C19 C20 1.533(5) . no
C19 H19A 0.9900 . no
C19 H19B 0.9900 . no
C20 H20A 0.9900 . no
C20 H20B 0.9900 . no
C21 H21A 0.9800 . no
C21 H21B 0.9800 . no
C21 H21C 0.9800 . no
C22 H22A 0.9800 . no
C22 H22B 0.9800 . no
C22 H22C 0.9800 . no
C23 H23A 0.9800 . no
C23 H23B 0.9800 . no
C23 H23C 0.9800 . no
C24 H24A 0.9800 . no
C24 H24B 0.9800 . no
C24 H24C 0.9800 . no
C25 H25A 0.9800 . no
C25 H25B 0.9800 . no
C25 H25C 0.9800 . no
C26 H26A 0.9800 . no
C26 H26B 0.9800 . no
C26 H26C 0.9800 . no
C27 H27A 0.9800 . no
C27 H27B 0.9800 . no
C27 H27C 0.9800 . no
C28 H28A 0.9800 . no
C28 H28B 0.9800 . no
C28 H28C 0.9800 . no
C29 F3 1.324(5) . no
C29 F2 1.338(5) . no
C29 F1 1.349(5) . no
C29 S7 1.833(5) . no
S7 O4 1.425(3) . no
S7 O2 1.433(3) . no
S7 O3 1.446(4) . no
C30 O30 1.386(8) . no
C30 H30A 0.9800 . no
C30 H30B 0.9800 . no
C30 H30C 0.9800 . no
O30 H30 0.8400 . no

loop_
_geom_torsion_atom_site_label_1
_geom_torsion_atom_site_label_2
_geom_torsion_atom_site_label_3
_geom_torsion_atom_site_label_4
_geom_torsion
_geom_torsion_site_symmetry_1
_geom_torsion_site_symmetry_2
_geom_torsion_site_symmetry_3
_geom_torsion_site_symmetry_4
_geom_torsion_publ_flag
O1 Fe1 S1 C1 174.08(14) . . . . no
N2 Fe1 S1 C1 -31.8(3) . . . . no
N1 Fe1 S1 C1 -17.46(14) . . . . no
S2 Fe1 S1 C1 77.43(13) . . . . no
S3 Fe1 S1 C1 -98.28(12) . . . . no
O1 Fe1 S2 C8 77.68(15) . . . . no
N2 Fe1 S2 C8 -16.47(14) . . . . no
N1 Fe1 S2 C8 -94.81(15) . . . . no
S1 Fe1 S2 C8 -179.52(13) . . . . no
S3 Fe1 S2 C8 -16.1(2) . . . . no
O1 Fe1 S3 C6 161.68(14) . . . . no
N2 Fe1 S3 C6 -103.28(14) . . . . no
N1 Fe1 S3 C6 -22.97(14) . . . . no
S1 Fe1 S3 C6 60.13(12) . . . . no
S2 Fe1 S3 C6 -103.65(18) . . . . no
O1 Fe1 S3 C10 -92.58(15) . . . . no
N2 Fe1 S3 C10 2.46(14) . . . . no
N1 Fe1 S3 C10 82.77(15) . . . . no
S1 Fe1 S3 C10 165.88(13) . . . . no
S2 Fe1 S3 C10 2.1(2) . . . . no
O1 Fe2 S4 C11 78.06(15) . . . . no
N3 Fe2 S4 C11 -16.34(15) . . . . no
N4 Fe2 S4 C11 -94.37(15) . . . . no
S5 Fe2 S4 C11 -179.47(13) . . . . no
S6 Fe2 S4 C11 -14.5(2) . . . . no
O1 Fe2 S5 C16 173.47(14) . . . . no
N3 Fe2 S5 C16 -27.9(3) . . . . no
N4 Fe2 S5 C16 -17.58(15) . . . . no
S4 Fe2 S5 C16 78.11(13) . . . . no
S6 Fe2 S5 C16 -98.13(13) . . . . no
O1 Fe2 S6 C18 161.78(14) . . . . no
N3 Fe2 S6 C18 -103.15(15) . . . . no
N4 Fe2 S6 C18 -23.12(14) . . . . no
S5 Fe2 S6 C18 60.23(13) . . . . no
S4 Fe2 S6 C18 -105.05(18) . . . . no
O1 Fe2 S6 C20 -92.32(15) . . . . no
N3 Fe2 S6 C20 2.75(14) . . . . no
N4 Fe2 S6 C20 82.78(15) . . . . no
S5 Fe2 S6 C20 166.12(13) . . . . no
S4 Fe2 S6 C20 0.9(2) . . . . no
N3 Fe2 O1 Fe1 -79.0(6) . . . . no
N4 Fe2 O1 Fe1 -21.5(10) . . . . no
S5 Fe2 O1 Fe1 94.7(6) . . . . no
S4 Fe2 O1 Fe1 -163.5(6) . . . . no
S6 Fe2 O1 Fe1 1.9(6) . . . . no
N2 Fe1 O1 Fe2 -81.5(6) . . . . no
N1 Fe1 O1 Fe2 -22.7(10) . . . . no
S1 Fe1 O1 Fe2 90.8(6) . . . . no
S2 Fe1 O1 Fe2 -165.9(6) . . . . no
S3 Fe1 O1 Fe2 -1.0(6) . . . . no
O1 Fe1 N1 C3 -93.4(5) . . . . no
N2 Fe1 N1 C3 -33.2(2) . . . . no
S1 Fe1 N1 C3 151.3(2) . . . . no
S2 Fe1 N1 C3 49.6(2) . . . . no
S3 Fe1 N1 C3 -115.3(2) . . . . no
O1 Fe1 N1 C2 152.9(4) . . . . no
N2 Fe1 N1 C2 -146.9(2) . . . . no
S1 Fe1 N1 C2 37.58(19) . . . . no
S2 Fe1 N1 C2 -64.1(2) . . . . no
S3 Fe1 N1 C2 131.0(2) . . . . no
O1 Fe1 N1 C5 27.2(6) . . . . no
N2 Fe1 N1 C5 87.4(2) . . . . no
S1 Fe1 N1 C5 -88.1(2) . . . . no
S2 Fe1 N1 C5 170.2(2) . . . . no
S3 Fe1 N1 C5 5.3(2) . . . . no
O1 Fe1 N2 C9 57.6(2) . . . . no
N1 Fe1 N2 C9 -111.5(2) . . . . no
S1 Fe1 N2 C9 -97.0(3) . . . . no
S2 Fe1 N2 C9 151.1(2) . . . . no
S3 Fe1 N2 C9 -28.8(2) . . . . no
O1 Fe1 N2 C7 -58.1(2) . . . . no
N1 Fe1 N2 C7 132.7(2) . . . . no
S1 Fe1 N2 C7 147.2(2) . . . . no
S2 Fe1 N2 C7 35.33(19) . . . . no
S3 Fe1 N2 C7 -144.6(2) . . . . no
O1 Fe1 N2 C4 179.3(2) . . . . no
N1 Fe1 N2 C4 10.2(2) . . . . no
S1 Fe1 N2 C4 24.7(4) . . . . no
S2 Fe1 N2 C4 -87.2(2) . . . . no
S3 Fe1 N2 C4 92.9(2) . . . . no
O1 Fe2 N3 C12 -57.4(2) . . . . no
N4 Fe2 N3 C12 133.1(2) . . . . no
S5 Fe2 N3 C12 143.5(2) . . . . no
S4 Fe2 N3 C12 35.1(2) . . . . no
S6 Fe2 N3 C12 -144.4(2) . . . . no
O1 Fe2 N3 C13 178.9(2) . . . . no
N4 Fe2 N3 C13 9.4(2) . . . . no
S5 Fe2 N3 C13 19.8(5) . . . . no
S4 Fe2 N3 C13 -88.6(2) . . . . no
S6 Fe2 N3 C13 91.9(2) . . . . no
O1 Fe2 N3 C19 58.1(2) . . . . no
N4 Fe2 N3 C19 -111.4(2) . . . . no
S5 Fe2 N3 C19 -101.0(3) . . . . no
S4 Fe2 N3 C19 150.6(2) . . . . no
S6 Fe2 N3 C19 -28.9(2) . . . . no
O1 Fe2 N4 C14 -91.4(5) . . . . no
N3 Fe2 N4 C14 -32.4(2) . . . . no
S5 Fe2 N4 C14 150.7(2) . . . . no
S4 Fe2 N4 C14 50.3(2) . . . . no
S6 Fe2 N4 C14 -115.1(2) . . . . no
O1 Fe2 N4 C15 154.7(4) . . . . no
N3 Fe2 N4 C15 -146.4(2) . . . . no
S5 Fe2 N4 C15 36.7(2) . . . . no
S4 Fe2 N4 C15 -63.6(2) . . . . no
S6 Fe2 N4 C15 131.0(2) . . . . no
O1 Fe2 N4 C17 28.7(6) . . . . no
N3 Fe2 N4 C17 87.6(2) . . . . no
S5 Fe2 N4 C17 -89.3(2) . . . . no
S4 Fe2 N4 C17 170.4(2) . . . . no
S6 Fe2 N4 C17 5.0(2) . . . . no
Fe1 S1 C1 C2 -3.8(3) . . . . no
Fe1 S1 C1 C21 123.1(2) . . . . no
Fe1 S1 C1 C22 -119.8(2) . . . . no
C3 N1 C2 C1 -163.2(3) . . . . no
C5 N1 C2 C1 73.8(4) . . . . no
Fe1 N1 C2 C1 -53.7(3) . . . . no
C21 C1 C2 N1 -86.2(4) . . . . no
C22 C1 C2 N1 155.6(3) . . . . no
S1 C1 C2 N1 39.2(4) . . . . no
C2 N1 C3 C4 162.6(3) . . . . no
C5 N1 C3 C4 -72.3(3) . . . . no
Fe1 N1 C3 C4 52.5(3) . . . . no
C9 N2 C4 C3 137.1(3) . . . . no
C7 N2 C4 C3 -103.0(3) . . . . no
Fe1 N2 C4 C3 15.1(3) . . . . no
N1 C3 C4 N2 -47.4(4) . . . . no
C3 N1 C5 C6 136.8(3) . . . . no
C2 N1 C5 C6 -100.8(3) . . . . no
Fe1 N1 C5 C6 20.0(4) . . . . no
N1 C5 C6 S3 -45.5(4) . . . . no
C10 S3 C6 C5 -59.5(3) . . . . no
Fe1 S3 C6 C5 42.3(3) . . . . no
C9 N2 C7 C8 -168.1(3) . . . . no
C4 N2 C7 C8 70.5(4) . . . . no
Fe1 N2 C7 C8 -50.2(3) . . . . no
N2 C7 C8 C24 152.6(3) . . . . no
N2 C7 C8 C23 -88.0(4) . . . . no
N2 C7 C8 S2 36.1(4) . . . . no
Fe1 S2 C8 C24 -119.7(2) . . . . no
Fe1 S2 C8 C7 -3.4(3) . . . . no
Fe1 S2 C8 C23 122.2(2) . . . . no
C7 N2 C9 C10 170.0(3) . . . . no
C4 N2 C9 C10 -66.7(4) . . . . no
Fe1 N2 C9 C10 55.2(3) . . . . no
N2 C9 C10 S3 -52.6(4) . . . . no
C6 S3 C10 C9 122.0(3) . . . . no
Fe1 S3 C10 C9 23.2(3) . . . . no
Fe2 S4 C11 C25 -120.6(3) . . . . no
Fe2 S4 C11 C12 -3.4(3) . . . . no
Fe2 S4 C11 C26 122.3(2) . . . . no
C13 N3 C12 C11 71.5(4) . . . . no
C19 N3 C12 C11 -166.5(3) . . . . no
Fe2 N3 C12 C11 -49.7(3) . . . . no
C25 C11 C12 N3 154.4(3) . . . . no
C26 C11 C12 N3 -87.5(4) . . . . no
S4 C11 C12 N3 35.9(4) . . . . no
C12 N3 C13 C14 -102.5(4) . . . . no
C19 N3 C13 C14 136.7(3) . . . . no
Fe2 N3 C13 C14 16.1(4) . . . . no
C15 N4 C14 C13 162.8(3) . . . . no
C17 N4 C14 C13 -73.1(4) . . . . no
Fe2 N4 C14 C13 52.1(3) . . . . no
N3 C13 C14 N4 -47.7(4) . . . . no
C14 N4 C15 C16 -161.9(3) . . . . no
C17 N4 C15 C16 76.4(4) . . . . no
Fe2 N4 C15 C16 -51.8(3) . . . . no
N4 C15 C16 C27 -87.6(4) . . . . no
N4 C15 C16 C28 153.5(3) . . . . no
N4 C15 C16 S5 37.2(4) . . . . no
Fe2 S5 C16 C15 -2.8(3) . . . . no
Fe2 S5 C16 C27 123.9(2) . . . . no
Fe2 S5 C16 C28 -118.9(2) . . . . no
C14 N4 C17 C18 137.9(3) . . . . no
C15 N4 C17 C18 -100.5(3) . . . . no
Fe2 N4 C17 C18 21.0(4) . . . . no
N4 C17 C18 S6 -46.7(4) . . . . no
C20 S6 C18 C17 -58.1(3) . . . . no
Fe2 S6 C18 C17 43.2(3) . . . . no
C12 N3 C19 C20 170.2(3) . . . . no
C13 N3 C19 C20 -65.1(4) . . . . no
Fe2 N3 C19 C20 56.0(3) . . . . no
N3 C19 C20 S6 -53.4(4) . . . . no
C18 S6 C20 C19 121.1(3) . . . . no
Fe2 S6 C20 C19 23.0(3) . . . . no
F3 C29 S7 O4 48.9(4) . . . . no
F2 C29 S7 O4 170.3(3) . . . . no
F1 C29 S7 O4 -70.2(3) . . . . no
F3 C29 S7 O2 -69.8(3) . . . . no
F2 C29 S7 O2 51.5(3) . . . . no
F1 C29 S7 O2 171.1(3) . . . . no
F3 C29 S7 O3 171.7(3) . . . . no
F2 C29 S7 O3 -67.0(4) . . . . no
F1 C29 S7 O3 52.6(3) . . . . no
